data_7007091
loop_
_publ_author_name
'Clegg, Jack K.'
'Lindoy, Leonard F.'
'McMurtrie, John C.'
'Schilter, David'

_publ_section_title
;
 Extended three-dimensional supramolecular architectures derived from
 trinuclear (bis-beta-diketonato)copper(II) metallocycles.
;
_journal_issue 25
_journal_name_full 'Dalton transactions (Cambridge, England : 2003)'
_journal_page_first 3114
_journal_page_last 3121
_journal_paper_doi 10.1039/b517274h
_journal_year 2006
_chemical_absolute_configuration ad
_chemical_formula_moiety 'C60 H72 Cu3 N4 O12'
_chemical_formula_sum 'C60 H72 Cu3 N4 O12'
_chemical_formula_weight 1231.23
_chemical_name_systematic
;
?
;
_space_group_IT_number 198
_symmetry_cell_setting cubic
_symmetry_space_group_name_Hall 'P 2ac 2ab 3'
_symmetry_space_group_name_H-M 'P 21 3'
_atom_sites_solution_hydrogens geom
_atom_sites_solution_primary direct
_atom_sites_solution_secondary difmap
_audit_creation_method SHELXL-97
_cell_angle_alpha 90.00
_cell_angle_beta 90.00
_cell_angle_gamma 90.00
_cell_formula_units_Z 4
_cell_length_a 18.206(1)
_cell_length_b 18.206(1)
_cell_length_c 18.206(1)
_cell_measurement_reflns_used 7250
_cell_measurement_temperature 150(2)
_cell_measurement_theta_max 19.9935
_cell_measurement_theta_min 2.2375
_cell_volume 6034.5(6)
_computing_cell_refinement 'SAINT (Siemens, 1995)'
_computing_data_collection 'SMART (Siemens, 1995)'
_computing_data_reduction 'SAINT and XPREP (Siemens, 1995)'
_computing_molecular_graphics
;ORTEP-3 (Farrugia, 1997)
WINGX-32 (Farrugia, 1999)
;
_computing_publication_material 'enCIFer 1.0 (CCDC, 2003)'
_computing_structure_refinement 'SHELXL-97 (Sheldrick, 1997)'
_computing_structure_solution 'SIR97 (Altomare, et. al. 1997)'
_diffrn_ambient_temperature 150(2)
_diffrn_measured_fraction_theta_full 0.998
_diffrn_measured_fraction_theta_max 0.996
_diffrn_measurement_device_type 'Bruker SMART 1000 CCD'
_diffrn_measurement_method /w
_diffrn_radiation_monochromator graphite
_diffrn_radiation_source 'sealed tube'
_diffrn_radiation_type MoK\a
_diffrn_radiation_wavelength 0.71073
_diffrn_reflns_av_R_equivalents 0.1051
_diffrn_reflns_av_sigmaI/netI 0.0880
_diffrn_reflns_limit_h_max 23
_diffrn_reflns_limit_h_min -22
_diffrn_reflns_limit_k_max 24
_diffrn_reflns_limit_k_min -24
_diffrn_reflns_limit_l_max 23
_diffrn_reflns_limit_l_min -24
_diffrn_reflns_number 49783
_diffrn_reflns_theta_full 25.00
_diffrn_reflns_theta_max 28.30
_diffrn_reflns_theta_min 1.58
_diffrn_standards_decay_% 0.00
_diffrn_standards_number 25
_exptl_absorpt_coefficient_mu 1.110
_exptl_absorpt_correction_type none
_exptl_crystal_colour green
_exptl_crystal_density_diffrn 1.356
_exptl_crystal_density_method 'not measured'
_exptl_crystal_description tetrahedron
_exptl_crystal_F_000 2572
_exptl_crystal_size_max 0.21
_exptl_crystal_size_mid 0.21
_exptl_crystal_size_min 0.20
_refine_diff_density_max 0.549
_refine_diff_density_min -0.729
_refine_diff_density_rms 0.085
_refine_ls_abs_structure_details 'Flack H D (1983), Acta Cryst. A39, 876-881'
_refine_ls_abs_structure_Flack -0.02(2)
_refine_ls_extinction_method none
_refine_ls_goodness_of_fit_ref 0.900
_refine_ls_hydrogen_treatment constr
_refine_ls_matrix_type full
_refine_ls_number_parameters 219
_refine_ls_number_reflns 4995
_refine_ls_number_restraints 10
_refine_ls_restrained_S_all 0.921
_refine_ls_R_factor_all 0.1040
_refine_ls_R_factor_gt 0.0517
_refine_ls_shift/su_max 0.001
_refine_ls_shift/su_mean 0.000
_refine_ls_structure_factor_coef Fsqd
_refine_ls_weighting_details 'calc w=1/[\s^2^(Fo^2^)+(0.0814P)^2^+0.0000P] where P=(Fo^2^+2Fc^2^)/3'
_refine_ls_weighting_scheme calc
_refine_ls_wR_factor_gt 0.1246
_refine_ls_wR_factor_ref 0.1394
_reflns_number_gt 2903
_reflns_number_total 4995
_reflns_threshold_expression >2sigma(I)
_cod_data_source_file b517274h.txt
_cod_data_source_block lflj60c
_cod_depositor_comments
;
The following automatic conversions were performed:
'_symmetry_cell_setting' value 'Cubic' changed to 'cubic' according to
'/home/saulius/struct/CIF-dictionaries/cif_core.dic' dictionary named
'cif_core.dic' version 2.4.1 from 2010-06-29.

Automatic conversion script
Id: cif_fix_enum 1527 2010-12-29 10:47:43Z saulius 
;
_cod_original_sg_symbol_H-M P213
_cod_database_code 7007091

loop_
_symmetry_equiv_pos_as_xyz
'x, y, z'
'-x+1/2, -y, z+1/2'
'x+1/2, -y+1/2, -z'
'-x, y+1/2, -z+1/2'
'z, x, y'
'y, z, x'
'-z+1/2, -x, y+1/2'
'-y, z+1/2, -x+1/2'
'z+1/2, -x+1/2, -y'
'-y+1/2, -z, x+1/2'
'-z, x+1/2, -y+1/2'
'y+1/2, -z+1/2, -x'

loop_
_atom_site_label
_atom_site_type_symbol
_atom_site_fract_x
_atom_site_fract_y
_atom_site_fract_z
_atom_site_U_iso_or_equiv
_atom_site_adp_type
_atom_site_occupancy
_atom_site_symmetry_multiplicity
_atom_site_calc_flag
_atom_site_refinement_flags
_atom_site_disorder_assembly
_atom_site_disorder_group
C1 C 0.0756(6) 0.1585(6) 0.4742(6) 0.0741(12) Uiso 0.60 1 d PD A 1
H1A H 0.1057 0.1419 0.4328 0.111 Uiso 0.60 1 calc PR A 1
H1B H 0.0247 0.1649 0.4580 0.111 Uiso 0.60 1 calc PR A 1
H1C H 0.0774 0.1217 0.5135 0.111 Uiso 0.60 1 calc PR A 1
C2 C 0.0989(6) 0.2157(6) 0.4967(6) 0.0741(12) Uiso 0.60 1 d PD A 1
H2A H 0.0967 0.2515 0.4558 0.089 Uiso 0.60 1 calc PR A 1
H2B H 0.1514 0.2085 0.5088 0.089 Uiso 0.60 1 calc PR A 1
C3 C 0.0640(6) 0.2494(7) 0.5599(6) 0.0741(12) Uiso 0.60 1 d PD A 1
H3A H 0.0122 0.2603 0.5475 0.089 Uiso 0.60 1 calc PR A 1
H3B H 0.0887 0.2967 0.5703 0.089 Uiso 0.60 1 calc PR A 1
C1A C -0.0050(9) 0.0814(8) 0.5044(9) 0.0741(12) Uiso 0.40 1 d PD A 2
H1A1 H -0.0038 0.0436 0.4661 0.111 Uiso 0.40 1 calc PR A 2
H1A2 H -0.0560 0.0956 0.5140 0.111 Uiso 0.40 1 calc PR A 2
H1A3 H 0.0170 0.0618 0.5495 0.111 Uiso 0.40 1 calc PR A 2
C2A C 0.0317(10) 0.1381(8) 0.4829(9) 0.0741(12) Uiso 0.40 1 d PD A 2
H2A1 H 0.0073 0.1566 0.4380 0.089 Uiso 0.40 1 calc PR A 2
H2A2 H 0.0809 0.1203 0.4678 0.089 Uiso 0.40 1 calc PR A 2
C3A C 0.0452(10) 0.2100(9) 0.5372(9) 0.0741(12) Uiso 0.40 1 d PD A 2
H3A1 H 0.0878 0.2384 0.5190 0.089 Uiso 0.40 1 calc PR A 2
H3A2 H 0.0015 0.2423 0.5351 0.089 Uiso 0.40 1 calc PR A 2
C4 C 0.0657(9) 0.2030(8) 0.6284(9) 0.0741(12) Uiso 0.60 1 d P A 1
C5 C 0.0100(9) 0.2062(8) 0.6805(8) 0.0741(12) Uiso 0.60 1 d P A 1
H5 H -0.0294 0.2392 0.6716 0.089 Uiso 0.60 1 calc PR A 1
C4A C 0.0592(15) 0.1873(12) 0.6180(14) 0.0741(12) Uiso 0.40 1 d P A 2
C5A C 0.0005(14) 0.1889(11) 0.6702(13) 0.0741(12) Uiso 0.40 1 d P A 2
H5A H -0.0459 0.2069 0.6545 0.089 Uiso 0.40 1 calc PR A 2
C6 C 0.0076(3) 0.1653(3) 0.7440(3) 0.0463(12) Uani 1 1 d . . .
C7 C -0.0549(3) 0.1734(3) 0.7950(3) 0.0427(11) Uani 1 1 d . A .
C8 C -0.0636(3) 0.1243(3) 0.8536(3) 0.0580(15) Uani 1 1 d . . .
H8 H -0.0288 0.0859 0.8600 0.070 Uiso 1 1 calc R A .
C9 C -0.1203(3) 0.1301(3) 0.9015(3) 0.0599(15) Uani 1 1 d . A .
H9 H -0.1250 0.0950 0.9397 0.072 Uiso 1 1 calc R . .
C10 C -0.1719(3) 0.1866(2) 0.8959(3) 0.0396(11) Uani 1 1 d . . .
C11 C -0.1632(3) 0.2353(3) 0.8393(3) 0.0561(14) Uani 1 1 d . A .
H11 H -0.1970 0.2747 0.8341 0.067 Uiso 1 1 calc R . .
C12 C -0.1057(3) 0.2285(3) 0.7891(3) 0.0590(15) Uani 1 1 d . . .
H12 H -0.1018 0.2629 0.7500 0.071 Uiso 1 1 calc R A .
C13 C -0.2322(2) 0.1912(2) 0.9510(3) 0.0365(11) Uani 1 1 d . A .
C14 C -0.2947(3) 0.2343(3) 0.9363(3) 0.0462(12) Uani 1 1 d . . .
H14 H -0.2960 0.2610 0.8915 0.055 Uiso 1 1 calc R A .
C15 C -0.3554(3) 0.2402(3) 0.9836(3) 0.0444(11) Uani 1 1 d . A .
C16 C -0.4184(3) 0.2864(3) 0.9604(3) 0.0667(13) Uiso 0.50 1 d PD A 1
H16A H -0.4115 0.3366 0.9801 0.080 Uiso 0.50 1 calc PR A 1
H16B H -0.4185 0.2898 0.9061 0.080 Uiso 0.50 1 calc PR A 1
C17 C -0.4902(6) 0.2584(7) 0.9849(8) 0.0667(13) Uiso 0.50 1 d PD A 1
H17A H -0.4957 0.2797 1.0346 0.080 Uiso 0.50 1 calc PR A 1
H17B H -0.5256 0.2854 0.9537 0.080 Uiso 0.50 1 calc PR A 1
C18 C -0.5199(7) 0.1933(6) 0.9913(7) 0.0667(13) Uiso 0.50 1 d PD A 1
H18A H -0.5694 0.1981 1.0119 0.100 Uiso 0.50 1 calc PR A 1
H18B H -0.4897 0.1629 1.0240 0.100 Uiso 0.50 1 calc PR A 1
H18C H -0.5227 0.1700 0.9429 0.100 Uiso 0.50 1 calc PR A 1
C16A C -0.4184(3) 0.2864(3) 0.9604(3) 0.0667(13) Uiso 0.25 1 d PD A 2
H16C H -0.4349 0.3164 1.0026 0.080 Uiso 0.25 1 calc PR A 2
H16D H -0.4019 0.3204 0.9213 0.080 Uiso 0.25 1 calc PR A 2
C17A C -0.4768(12) 0.2456(12) 0.9347(15) 0.0667(13) Uiso 0.25 1 d PD A 2
H17C H -0.5195 0.2772 0.9463 0.080 Uiso 0.25 1 calc PR A 2
H17D H -0.4710 0.2490 0.8808 0.080 Uiso 0.25 1 calc PR A 2
C18A C -0.5029(14) 0.1803(12) 0.9435(15) 0.0667(13) Uiso 0.25 1 d PD A 2
H18D H -0.5496 0.1759 0.9170 0.100 Uiso 0.25 1 calc PR A 2
H18E H -0.5111 0.1711 0.9959 0.100 Uiso 0.25 1 calc PR A 2
H18F H -0.4679 0.1442 0.9242 0.100 Uiso 0.25 1 calc PR A 2
C16B C -0.4184(3) 0.2864(3) 0.9604(3) 0.0667(13) Uiso 0.25 1 d PD A 3
H16E H -0.4640 0.2570 0.9626 0.080 Uiso 0.25 1 calc PR A 3
H16F H -0.4111 0.3021 0.9088 0.080 Uiso 0.25 1 calc PR A 3
C17B C -0.4270(13) 0.3572(10) 1.0113(12) 0.0667(13) Uiso 0.25 1 d PD A 3
H17E H -0.4459 0.3411 1.0596 0.080 Uiso 0.25 1 calc PR A 3
H17F H -0.3776 0.3783 1.0194 0.080 Uiso 0.25 1 calc PR A 3
C18B C -0.4717(13) 0.4116(12) 0.9858(13) 0.0667(13) Uiso 0.25 1 d PD A 3
H18G H -0.4697 0.4537 1.0194 0.100 Uiso 0.25 1 calc PR A 3
H18H H -0.5223 0.3934 0.9829 0.100 Uiso 0.25 1 calc PR A 3
H18I H -0.4553 0.4269 0.9369 0.100 Uiso 0.25 1 calc PR A 3
C19 C 0.2787(3) 0.1181(3) 0.8064(3) 0.0442(12) Uani 1 1 d . . .
H19A H 0.2995 0.0773 0.7770 0.053 Uiso 1 1 calc R . .
H19B H 0.2486 0.0964 0.8461 0.053 Uiso 1 1 calc R . .
C20 C 0.2010(2) 0.2230(3) 0.8037(2) 0.0395(11) Uani 1 1 d . . .
H20A H 0.1699 0.2021 0.8431 0.047 Uiso 1 1 calc R . .
H20B H 0.1696 0.2544 0.7724 0.047 Uiso 1 1 calc R . .
N1 N 0.2315(2) 0.1629(2) 0.7592(2) 0.0394(9) Uani 1 1 d . . .
N2 N 0.3394(2) 0.1606(2) 0.8394(2) 0.0416(16) Uani 1 3 d S . .
O1 O 0.1221(2) 0.1600(2) 0.6316(2) 0.0606(10) Uani 1 1 d . . .
O2 O 0.05860(18) 0.12202(18) 0.76481(17) 0.0424(8) Uani 1 1 d . A .
O3 O -0.22317(16) 0.15287(18) 1.00859(17) 0.0415(8) Uani 1 1 d . . .
O4 O -0.36008(17) 0.2110(2) 1.04591(18) 0.0477(8) Uani 1 1 d . . .
Cu1 Cu 0.14190(3) 0.08958(3) 0.70848(3) 0.04110(18) Uani 1 1 d . A .

loop_
_atom_site_aniso_label
_atom_site_aniso_U_11
_atom_site_aniso_U_22
_atom_site_aniso_U_33
_atom_site_aniso_U_23
_atom_site_aniso_U_13
_atom_site_aniso_U_12
C6 0.050(3) 0.046(3) 0.043(3) 0.009(2) 0.005(2) 0.002(2)
C7 0.046(3) 0.039(3) 0.043(3) 0.002(2) 0.004(2) -0.003(2)
C8 0.062(3) 0.049(3) 0.062(4) 0.009(3) 0.025(3) 0.022(3)
C9 0.070(4) 0.052(3) 0.058(3) 0.016(3) 0.025(3) 0.020(3)
C10 0.040(3) 0.035(3) 0.045(3) -0.005(2) 0.001(2) 0.001(2)
C11 0.052(3) 0.051(3) 0.065(4) 0.016(3) 0.010(3) 0.015(3)
C12 0.047(3) 0.061(4) 0.069(4) 0.019(3) 0.014(3) 0.006(3)
C13 0.035(2) 0.031(2) 0.044(3) -0.008(2) -0.002(2) 0.0016(19)
C14 0.049(3) 0.040(3) 0.050(3) -0.002(2) -0.004(2) 0.005(2)
C15 0.036(3) 0.048(3) 0.049(3) -0.002(2) -0.008(2) 0.003(2)
C19 0.048(3) 0.038(3) 0.046(3) -0.003(2) 0.006(2) -0.006(2)
C20 0.037(2) 0.045(3) 0.036(3) -0.010(2) 0.009(2) -0.018(2)
N1 0.045(2) 0.040(2) 0.033(2) -0.0010(17) 0.0064(17) -0.0135(18)
N2 0.0416(16) 0.0416(16) 0.0416(16) -0.0080(19) 0.0080(19) -0.0080(19)
O1 0.051(2) 0.082(3) 0.050(2) 0.018(2) 0.0151(18) 0.006(2)
O2 0.0440(19) 0.0443(19) 0.0388(18) 0.0026(15) 0.0026(15) -0.0048(16)
O3 0.0373(18) 0.047(2) 0.0404(19) -0.0091(16) -0.0018(14) 0.0098(15)
O4 0.0310(17) 0.066(2) 0.046(2) -0.0050(18) -0.0041(16) 0.0153(17)
Cu1 0.0457(4) 0.0421(4) 0.0355(3) 0.0004(3) 0.0073(3) -0.0081(3)

loop_
_atom_type_symbol
_atom_type_description
_atom_type_scat_dispersion_real
_atom_type_scat_dispersion_imag
_atom_type_scat_source
C C 0.0033 0.0016 'International Tables Vol C Tables 4.2.6.8 and 6.1.1.4'
H H 0.0000 0.0000 'International Tables Vol C Tables 4.2.6.8 and 6.1.1.4'
N N 0.0061 0.0033 'International Tables Vol C Tables 4.2.6.8 and 6.1.1.4'
O O 0.0106 0.0060 'International Tables Vol C Tables 4.2.6.8 and 6.1.1.4'
Cu Cu 0.3201 1.2651 'International Tables Vol C Tables 4.2.6.8 and 6.1.1.4'

loop_
_geom_angle_atom_site_label_1
_geom_angle_atom_site_label_2
_geom_angle_atom_site_label_3
_geom_angle
_geom_angle_site_symmetry_1
_geom_angle_site_symmetry_3
_geom_angle_publ_flag
C2 C1 H1A 109.5 . . ?
C2 C1 H1B 109.5 . . ?
H1A C1 H1B 109.5 . . ?
C2 C1 H1C 109.5 . . ?
H1A C1 H1C 109.5 . . ?
H1B C1 H1C 109.5 . . ?
C1 C2 C3 119.0(12) . . ?
C1 C2 H2A 107.6 . . ?
C3 C2 H2A 107.6 . . ?
C1 C2 H2B 107.6 . . ?
C3 C2 H2B 107.6 . . ?
H2A C2 H2B 107.0 . . ?
C2 C3 C4 114.3(11) . . ?
C2 C3 H3A 108.7 . . ?
C4 C3 H3A 108.7 . . ?
C2 C3 H3B 108.7 . . ?
C4 C3 H3B 108.7 . . ?
H3A C3 H3B 107.6 . . ?
C2A C1A C1A 140.9(18) . 7 ?
C2A C1A C1A 159.1(18) . 8_545 ?
C1A C1A C1A 60.000(2) 7 8_545 ?
C2A C1A H1A1 109.5 . . ?
C1A C1A H1A1 90.7 7 . ?
C1A C1A H1A1 61.4 8_545 . ?
C2A C1A H1A2 109.5 . . ?
C1A C1A H1A2 93.7 7 . ?
C1A C1A H1A2 61.2 8_545 . ?
H1A1 C1A H1A2 109.5 . . ?
C2A C1A H1A3 109.5 . . ?
C1A C1A H1A3 91.4 8_545 . ?
H1A1 C1A H1A3 109.5 . . ?
H1A2 C1A H1A3 109.5 . . ?
C1A C2A C3A 121.8(15) . . ?
C1A C2A H2A1 106.9 . . ?
C3A C2A H2A1 106.9 . . ?
C1A C2A H2A2 106.9 . . ?
C3A C2A H2A2 106.9 . . ?
H2A1 C2A H2A2 106.7 . . ?
C4A C3A C2A 112.3(14) . . ?
C4A C3A H3A1 109.1 . . ?
C2A C3A H3A1 109.1 . . ?
C4A C3A H3A2 109.1 . . ?
C2A C3A H3A2 109.1 . . ?
H3A1 C3A H3A2 107.9 . . ?
O1 C4 C5 125.0(16) . . ?
O1 C4 C3 113.2(13) . . ?
C5 C4 C3 121.8(15) . . ?
C6 C5 C4 125.1(15) . . ?
C6 C5 H5 117.4 . . ?
C4 C5 H5 117.4 . . ?
O1 C4A C5A 123(2) . . ?
O1 C4A C3A 116(2) . . ?
C5A C4A C3A 120(2) . . ?
C6 C5A C4A 124(2) . . ?
C6 C5A H5A 118.1 . . ?
C4A C5A H5A 118.1 . . ?
O2 C6 C5 124.1(8) . . ?
O2 C6 C5A 122.4(11) . . ?
O2 C6 C7 115.8(4) . . ?
C5 C6 C7 120.0(8) . . ?
C5A C6 C7 119.8(12) . . ?
C12 C7 C8 116.8(5) . . ?
C12 C7 C6 123.0(5) . . ?
C8 C7 C6 120.2(4) . . ?
C9 C8 C7 121.7(5) . . ?
C9 C8 H8 119.1 . . ?
C7 C8 H8 119.1 . . ?
C8 C9 C10 121.6(5) . . ?
C8 C9 H9 119.2 . . ?
C10 C9 H9 119.2 . . ?
C11 C10 C9 116.9(4) . . ?
C11 C10 C13 123.8(4) . . ?
C9 C10 C13 119.3(4) . . ?
C10 C11 C12 121.6(5) . . ?
C10 C11 H11 119.2 . . ?
C12 C11 H11 119.2 . . ?
C7 C12 C11 121.3(5) . . ?
C7 C12 H12 119.3 . . ?
C11 C12 H12 119.3 . . ?
O3 C13 C14 124.6(4) . . ?
O3 C13 C10 115.4(4) . . ?
C14 C13 C10 120.0(4) . . ?
C15 C14 C13 124.2(5) . . ?
C15 C14 H14 117.9 . . ?
C13 C14 H14 117.9 . . ?
O4 C15 C14 125.1(4) . . ?
O4 C15 C16 116.4(5) . . ?
C14 C15 C16 118.5(5) . . ?
C17 C16 C15 113.8(7) . . ?
C17 C16 H16A 108.8 . . ?
C15 C16 H16A 108.8 . . ?
C17 C16 H16B 108.8 . . ?
C15 C16 H16B 108.8 . . ?
H16A C16 H16B 107.7 . . ?
C18 C17 C16 135.1(12) . . ?
C18 C17 H17A 103.4 . . ?
C16 C17 H17A 103.4 . . ?
C18 C17 H17B 103.4 . . ?
C16 C17 H17B 103.4 . . ?
H17A C17 H17B 105.2 . . ?
C17 C18 H18A 109.5 . . ?
C17 C18 H18B 109.5 . . ?
H18A C18 H18B 109.5 . . ?
C17 C18 H18C 109.5 . . ?
H18A C18 H18C 109.5 . . ?
H18B C18 H18C 109.5 . . ?
C18A C17A H17C 102.7 . . ?
C18A C17A H17D 102.7 . . ?
H17C C17A H17D 105.0 . . ?
C17A C18A H18D 109.5 . . ?
C17A C18A H18E 109.5 . . ?
H18D C18A H18E 109.5 . . ?
C17A C18A H18F 109.5 . . ?
H18D C18A H18F 109.5 . . ?
H18E C18A H18F 109.5 . . ?
C18B C17B H17E 108.1 . . ?
C18B C17B H17F 108.1 . . ?
H17E C17B H17F 107.3 . . ?
C17B C18B H18G 109.5 . . ?
C17B C18B H18H 109.5 . . ?
H18G C18B H18H 109.5 . . ?
C17B C18B H18I 109.5 . . ?
H18G C18B H18I 109.5 . . ?
H18H C18B H18I 109.5 . . ?
N1 C19 N2 112.7(4) . . ?
N1 C19 H19A 109.1 . . ?
N2 C19 H19A 109.1 . . ?
N1 C19 H19B 109.1 . . ?
N2 C19 H19B 109.1 . . ?
H19A C19 H19B 107.8 . . ?
N1 C20 N1 112.0(4) . 9_456 ?
N1 C20 H20A 109.2 . . ?
N1 C20 H20A 109.2 9_456 . ?
N1 C20 H20B 109.2 . . ?
N1 C20 H20B 109.2 9_456 . ?
H20A C20 H20B 107.9 . . ?
C19 N1 C20 108.2(4) . . ?
C19 N1 C20 108.7(4) . 10_565 ?
C20 N1 C20 107.5(4) . 10_565 ?
C19 N1 Cu1 109.1(3) . . ?
C20 N1 Cu1 112.7(3) . . ?
C20 N1 Cu1 110.4(3) 10_565 . ?
C19 N2 C19 107.5(3) 9_456 . ?
C19 N2 C19 107.5(3) 9_456 10_565 ?
C19 N2 C19 107.5(3) . 10_565 ?
C4A O1 Cu1 124.7(12) . . ?
C4 O1 Cu1 125.7(8) . . ?
C6 O2 Cu1 127.3(3) . . ?
C13 O3 Cu1 126.9(3) . 5_456 ?
C15 O4 Cu1 126.9(3) . 5_456 ?
O2 Cu1 O1 92.01(14) . . ?
O2 Cu1 O3 88.42(14) . 6_546 ?
O1 Cu1 O3 171.24(16) . 6_546 ?
O2 Cu1 O4 168.20(15) . 6_546 ?
O1 Cu1 O4 85.82(14) . 6_546 ?
O3 Cu1 O4 91.98(14) 6_546 6_546 ?
O2 Cu1 N1 99.59(14) . . ?
O1 Cu1 N1 92.21(16) . . ?
O3 Cu1 N1 96.35(14) 6_546 . ?
O4 Cu1 N1 92.09(14) 6_546 . ?

loop_
_geom_bond_atom_site_label_1
_geom_bond_atom_site_label_2
_geom_bond_distance
_geom_bond_site_symmetry_2
_geom_bond_publ_flag
C1 C2 1.198(12) . ?
C1 H1A 0.9800 . ?
C1 H1B 0.9800 . ?
C1 H1C 0.9800 . ?
C2 C3 1.450(12) . ?
C2 H2A 0.9900 . ?
C2 H2B 0.9900 . ?
C3 C4 1.51(2) . ?
C3 H3A 0.9900 . ?
C3 H3B 0.9900 . ?
C1A C2A 1.291(15) . ?
C1A H1A1 0.9800 . ?
C1A H1A2 0.9800 . ?
C1A H1A3 0.9800 . ?
C2A C3A 1.659(16) . ?
C2A H2A1 0.9900 . ?
C2A H2A2 0.9900 . ?
C3A C4A 1.55(3) . ?
C3A H3A1 0.9900 . ?
C3A H3A2 0.9900 . ?
C4 O1 1.292(18) . ?
C4 C5 1.39(2) . ?
C5 C6 1.375(17) . ?
C5 H5 0.9500 . ?
C4A O1 1.27(3) . ?
C4A C5A 1.43(4) . ?
C5A C6 1.42(2) . ?
C5A H5A 0.9500 . ?
C6 O2 1.276(6) . ?
C6 C7 1.475(7) . ?
C7 C12 1.370(7) . ?
C7 C8 1.402(7) . ?
C8 C9 1.355(7) . ?
C8 H8 0.9500 . ?
C9 C10 1.396(7) . ?
C9 H9 0.9500 . ?
C10 C11 1.370(7) . ?
C10 C13 1.488(6) . ?
C11 C12 1.395(7) . ?
C11 H11 0.9500 . ?
C12 H12 0.9500 . ?
C13 O3 1.271(5) . ?
C13 C14 1.407(7) . ?
C14 C15 1.405(7) . ?
C14 H14 0.9500 . ?
C15 O4 1.256(6) . ?
C15 C16 1.484(8) . ?
C16 C17 1.472(11) . ?
C16 H16A 0.9900 . ?
C16 H16B 0.9900 . ?
C17 C18 1.308(13) . ?
C17 H17A 0.9900 . ?
C17 H17B 0.9900 . ?
C18 H18A 0.9800 . ?
C18 H18B 0.9800 . ?
C18 H18C 0.9800 . ?
C17A C18A 1.291(17) . ?
C17A H17C 0.9900 . ?
C17A H17D 0.9900 . ?
C18A H18D 0.9800 . ?
C18A H18E 0.9800 . ?
C18A H18F 0.9800 . ?
C17B C18B 1.363(18) . ?
C17B H17E 0.9900 . ?
C17B H17F 0.9900 . ?
C18B H18G 0.9800 . ?
C18B H18H 0.9800 . ?
C18B H18I 0.9800 . ?
C19 N1 1.463(7) . ?
C19 N2 1.477(5) . ?
C19 H19A 0.9900 . ?
C19 H19B 0.9900 . ?
C20 N1 1.470(6) . ?
C20 N1 1.475(5) 9_456 ?
C20 H20A 0.9900 . ?
C20 H20B 0.9900 . ?
N1 C20 1.475(5) 10_565 ?
N1 Cu1 2.301(4) . ?
N2 C19 1.477(5) 9_456 ?
N2 C19 1.477(5) 10_565 ?
O1 Cu1 1.931(4) . ?
O2 Cu1 1.924(3) . ?
O3 Cu1 1.940(3) 5_456 ?
O4 Cu1 1.942(3) 5_456 ?
Cu1 O3 1.940(3) 6_546 ?
Cu1 O4 1.942(3) 6_546 ?

loop_
_geom_torsion_atom_site_label_1
_geom_torsion_atom_site_label_2
_geom_torsion_atom_site_label_3
_geom_torsion_atom_site_label_4
_geom_torsion
_geom_torsion_site_symmetry_1
_geom_torsion_site_symmetry_2
_geom_torsion_site_symmetry_3
_geom_torsion_site_symmetry_4
_geom_torsion_publ_flag
C1 C2 C3 C4 60.1(17) . . . . ?
C1A C1A C2A C3A -59(2) 7 . . . ?
C1A C1A C2A C3A 124(2) 8_545 . . . ?
C1A C2A C3A C4A 38(3) . . . . ?
C2 C3 C4 O1 29.5(15) . . . . ?
C2 C3 C4 C5 -148.7(12) . . . . ?
O1 C4 C5 C6 1.6(19) . . . . ?
C3 C4 C5 C6 179.6(10) . . . . ?
C2A C3A C4A O1 74(2) . . . . ?
C2A C3A C4A C5A -98(2) . . . . ?
O1 C4A C5A C6 5(3) . . . . ?
C3A C4A C5A C6 176.4(15) . . . . ?
C4 C5 C6 O2 4.0(15) . . . . ?
C4 C5 C6 C5A -86(6) . . . . ?
C4 C5 C6 C7 -179.7(10) . . . . ?
C4A C5A C6 O2 -21(2) . . . . ?
C4A C5A C6 C5 81(6) . . . . ?
C4A C5A C6 C7 176.2(14) . . . . ?
O2 C6 C7 C12 165.5(5) . . . . ?
C5 C6 C7 C12 -11.1(9) . . . . ?
C5A C6 C7 C12 -30.2(11) . . . . ?
O2 C6 C7 C8 -13.3(7) . . . . ?
C5 C6 C7 C8 170.2(7) . . . . ?
C5A C6 C7 C8 151.0(10) . . . . ?
C12 C7 C8 C9 1.2(9) . . . . ?
C6 C7 C8 C9 180.0(5) . . . . ?
C7 C8 C9 C10 -1.7(10) . . . . ?
C8 C9 C10 C11 0.7(9) . . . . ?
C8 C9 C10 C13 -178.7(5) . . . . ?
C9 C10 C11 C12 0.6(8) . . . . ?
C13 C10 C11 C12 -180.0(5) . . . . ?
C8 C7 C12 C11 0.2(9) . . . . ?
C6 C7 C12 C11 -178.6(5) . . . . ?
C10 C11 C12 C7 -1.1(9) . . . . ?
C11 C10 C13 O3 -164.5(5) . . . . ?
C9 C10 C13 O3 14.9(7) . . . . ?
C11 C10 C13 C14 17.3(7) . . . . ?
C9 C10 C13 C14 -163.3(5) . . . . ?
O3 C13 C14 C15 -0.1(8) . . . . ?
C10 C13 C14 C15 177.8(4) . . . . ?
C13 C14 C15 O4 3.5(8) . . . . ?
C13 C14 C15 C16 -178.7(5) . . . . ?
O4 C15 C16 C17 -36.2(9) . . . . ?
C14 C15 C16 C17 145.7(8) . . . . ?
C15 C16 C17 C18 -39(2) . . . . ?
N2 C19 N1 C20 -58.9(4) . . . . ?
N2 C19 N1 C20 57.6(4) . . . 10_565 ?
N2 C19 N1 Cu1 178.1(2) . . . . ?
N1 C20 N1 C19 58.0(5) 9_456 . . . ?
N1 C20 N1 C20 -59.3(6) 9_456 . . 10_565 ?
N1 C20 N1 Cu1 178.8(2) 9_456 . . . ?
N1 C19 N2 C19 58.1(5) . . . 9_456 ?
N1 C19 N2 C19 -57.4(5) . . . 10_565 ?
C5A C4A O1 C4 -78(6) . . . . ?
C3A C4A O1 C4 110(7) . . . . ?
C5A C4A O1 Cu1 21(2) . . . . ?
C3A C4A O1 Cu1 -151.0(11) . . . . ?
C5 C4 O1 C4A 93(7) . . . . ?
C3 C4 O1 C4A -85(7) . . . . ?
C5 C4 O1 Cu1 0.6(16) . . . . ?
C3 C4 O1 Cu1 -177.5(7) . . . . ?
C5 C6 O2 Cu1 -11.3(9) . . . . ?
C5A C6 O2 Cu1 8.4(11) . . . . ?
C7 C6 O2 Cu1 172.3(3) . . . . ?
C14 C13 O3 Cu1 1.0(6) . . . 5_456 ?
C10 C13 O3 Cu1 -177.1(3) . . . 5_456 ?
C14 C15 O4 Cu1 -7.2(7) . . . 5_456 ?
C16 C15 O4 Cu1 174.9(3) . . . 5_456 ?
C6 O2 Cu1 O1 10.4(4) . . . . ?
C6 O2 Cu1 O3 -160.8(4) . . . 6_546 ?
C6 O2 Cu1 O4 -68.7(8) . . . 6_546 ?
C6 O2 Cu1 N1 103.0(4) . . . . ?
C4A O1 Cu1 O2 -24.9(11) . . . . ?
C4 O1 Cu1 O2 -5.1(8) . . . . ?
C4A O1 Cu1 O4 143.5(12) . . . 6_546 ?
C4 O1 Cu1 O4 163.3(8) . . . 6_546 ?
C4A O1 Cu1 N1 -124.6(11) . . . . ?
C4 O1 Cu1 N1 -104.7(8) . . . . ?
C19 N1 Cu1 O2 106.6(3) . . . . ?
C20 N1 Cu1 O2 -13.7(3) . . . . ?
C20 N1 Cu1 O2 -133.9(3) 10_565 . . . ?
C19 N1 Cu1 O1 -161.0(3) . . . . ?
C20 N1 Cu1 O1 78.8(3) . . . . ?
C20 N1 Cu1 O1 -41.5(3) 10_565 . . . ?
C19 N1 Cu1 O3 17.2(3) . . . 6_546 ?
C20 N1 Cu1 O3 -103.1(3) . . . 6_546 ?
C20 N1 Cu1 O3 136.6(3) 10_565 . . 6_546 ?
C19 N1 Cu1 O4 -75.1(3) . . . 6_546 ?
C20 N1 Cu1 O4 164.7(3) . . . 6_546 ?
C20 N1 Cu1 O4 44.4(3) 10_565 . . 6_546 ?
